data_4110994
loop_
_publ_author_name
'Jennifer L. Shaw'
'Joanna Wolowska'
'David Collison'
'Judith A. K. Howard'
'Eric J. L. McInnes'
'Jonathan McMaster'
'Alexander J. Blake'
'Claire Wilson'
'Martin Schr\"oder'

_publ_section_title
;
 Redox Non-innocence of Thioether Macrocycles: Elucidation of the
 Electronic Structures of Mononuclear Complexes of Gold(II) and Silver(II)
;
_journal_name_full 'Journal of the American Chemical Society'
_journal_page_first 13827
_journal_page_last 13839
_journal_paper_doi 10.1021/ja0636439
_journal_volume 128
_journal_year 2006
_chemical_formula_moiety 'C12 H24 Ag S6 2+, 2(Cl O4 -)'
_chemical_formula_sum 'C12 H24 Ag Cl2 O8 S6'
_chemical_formula_weight 667.44
_chemical_name_systematic
; 
 ? 
;
_space_group_IT_number 143
_symmetry_cell_setting trigonal
_symmetry_space_group_name_Hall 'P 3'
_symmetry_space_group_name_H-M 'P 3'
_atom_sites_solution_hydrogens geom
_atom_sites_solution_primary direct
_atom_sites_solution_secondary difmap
_audit_creation_method SHELXL-97
_cell_angle_alpha 90.00
_cell_angle_beta 90.00
_cell_angle_gamma 120.00
_cell_formula_units_Z 1
_cell_length_a 10.973(2)
_cell_length_b 10.973(2)
_cell_length_c 5.2300(19)
_cell_measurement_reflns_used 1468
_cell_measurement_temperature 150(2)
_cell_measurement_theta_max 27.4
_cell_measurement_theta_min 3.7
_cell_volume 545.4(2)
_computing_cell_refinement 'Bruker SAINT version 6.36a (Bruker, 2000)'
_computing_data_collection 'Bruker SMART version 5.625 (Bruker, 2001)'
_computing_data_reduction 'Bruker SAINT; Bruker SHELXTL (Bruker, 2001)'
_computing_publication_material 'enCIFer (CCDC, 2003); PLATON (Spek, 2003)'
_computing_structure_refinement 'SHELXL-97 (Sheldrick, 1997)'
_computing_structure_solution 'SHELXS-97 (Sheldrick, 1990)'
_diffrn_ambient_temperature 150(2)
_diffrn_measured_fraction_theta_full 0.998
_diffrn_measured_fraction_theta_max 0.998
_diffrn_measurement_device_type 'Bruker SMART APEX CCD area detector'
_diffrn_measurement_method \w
_diffrn_radiation_monochromator graphite
_diffrn_radiation_source 'sealed tube'
_diffrn_radiation_type MoK\a
_diffrn_radiation_wavelength 0.71073
_diffrn_reflns_av_R_equivalents 0.12
_diffrn_reflns_av_sigmaI/netI 0.0555
_diffrn_reflns_limit_h_max 14
_diffrn_reflns_limit_h_min -13
_diffrn_reflns_limit_k_max 14
_diffrn_reflns_limit_k_min -13
_diffrn_reflns_limit_l_max 6
_diffrn_reflns_limit_l_min -6
_diffrn_reflns_number 4631
_diffrn_reflns_theta_full 24.96
_diffrn_reflns_theta_max 24.96
_diffrn_reflns_theta_min 3.71
_diffrn_standards_decay_% 0
_diffrn_standards_number 0
_exptl_absorpt_coefficient_mu 1.783
_exptl_absorpt_correction_T_max 1.000
_exptl_absorpt_correction_T_min 0.503
_exptl_absorpt_correction_type multi-scan
_exptl_absorpt_process_details 'Bruker SADABS v2.05'
_exptl_crystal_colour 'dark purple'
_exptl_crystal_density_diffrn 2.032
_exptl_crystal_description needle
_exptl_crystal_F_000 337
_exptl_crystal_size_max 0.39
_exptl_crystal_size_mid 0.02
_exptl_crystal_size_min 0.01
_refine_diff_density_max 1.880
_refine_diff_density_min -0.768
_refine_diff_density_rms 0.193
_refine_ls_abs_structure_details 'Flack H D (1983), Acta Cryst. A39, 876-881'
_refine_ls_abs_structure_Flack 0.56(16)
_refine_ls_extinction_method none
_refine_ls_goodness_of_fit_ref 1.202
_refine_ls_hydrogen_treatment constr
_refine_ls_matrix_type full
_refine_ls_number_parameters 87
_refine_ls_number_reflns 1250
_refine_ls_number_restraints 63
_refine_ls_restrained_S_all 1.181
_refine_ls_R_factor_all 0.0764
_refine_ls_R_factor_gt 0.0723
_refine_ls_shift/su_max 0.000
_refine_ls_shift/su_mean 0.000
_refine_ls_structure_factor_coef Fsqd
_refine_ls_weighting_details 'calc w=1/[\s^2^(Fo^2^)+(0.0434P)^2^+9.9454P] where P=(Fo^2^+2Fc^2^)/3'
_refine_ls_weighting_scheme calc
_refine_ls_wR_factor_gt 0.1700
_refine_ls_wR_factor_ref 0.1734
_reflns_number_gt 1202
_reflns_number_total 1250
_reflns_threshold_expression >2\s(I)
_cod_data_source_file ja0636439rom20060524_072008.cif
_cod_data_source_block AgIIS6_150K
_cod_database_code 4110994

loop_
_symmetry_equiv_pos_as_xyz
'x, y, z'
'-y, x-y, z'
'-x+y, -x, z'

loop_
_atom_site_label
_atom_site_type_symbol
_atom_site_fract_x
_atom_site_fract_y
_atom_site_fract_z
_atom_site_U_iso_or_equiv
_atom_site_adp_type
_atom_site_occupancy
_atom_site_symmetry_multiplicity
_atom_site_calc_flag
_atom_site_refinement_flags
_atom_site_disorder_assembly
_atom_site_disorder_group
Ag1 Ag 0.0000 0.0000 0.9846(6) 0.0155(4) Uani 1 3 d SU . .
S1 S -0.1037(6) -0.2455(6) 0.7205(10) 0.0305(11) Uani 1 1 d DU . .
S2 S 0.1438(7) -0.0957(8) 1.2068(10) 0.0404(14) Uani 1 1 d DU . .
C1 C 0.028(3) -0.293(3) 0.813(4) 0.020(7) Uiso 0.50 1 d PDU A 1
H1A H -0.0040 -0.3908 0.7594 0.024 Uiso 0.50 1 calc PR A 1
H1B H 0.1176 -0.2304 0.7229 0.024 Uiso 0.50 1 calc PR A 1
C2 C 0.054(5) -0.2793(16) 1.101(5) 0.038(10) Uiso 0.50 1 d PDU A 1
H2A H 0.1109 -0.3226 1.1482 0.046 Uiso 0.50 1 calc PR A 1
H2B H -0.0379 -0.3316 1.1907 0.046 Uiso 0.50 1 calc PR A 1
C1' C -0.044(3) -0.329(3) 0.954(5) 0.037(8) Uiso 0.50 1 d PDU A 2
H1'A H -0.0947 -0.3417 1.1175 0.044 Uiso 0.50 1 calc PR A 2
H1'B H -0.0680 -0.4237 0.8912 0.044 Uiso 0.50 1 calc PR A 2
C2' C 0.114(3) -0.244(3) 1.004(6) 0.042(9) Uiso 0.50 1 d PDU A 2
H2'A H 0.1664 -0.2095 0.8414 0.051 Uiso 0.50 1 calc PR A 2
H2'B H 0.1468 -0.3024 1.0921 0.051 Uiso 0.50 1 calc PR A 2
C3 C 0.3289(12) 0.005(2) 1.111(3) 0.048(5) Uani 1 1 d DU A .
H3A H 0.3802 0.0822 1.2356 0.057 Uiso 1 1 calc R . .
H3B H 0.3699 -0.0571 1.1179 0.057 Uiso 1 1 calc R . .
C4 C 0.352(2) 0.069(3) 0.843(3) 0.055(7) Uani 1 1 d DU . .
H4A H 0.3406 -0.0053 0.7218 0.066 Uiso 1 1 calc R A .
H4B H 0.4512 0.1445 0.8337 0.066 Uiso 1 1 calc R . .
Cl1 Cl 0.3333 0.6667 0.5833(16) 0.042(3) Uani 1 3 d SDU . .
O1 O 0.5568(15) 0.3595(19) 1.443(3) 0.051(4) Uani 1 1 d DU . .
O2 O 0.6667 0.3333 1.081(2) 0.059(8) Uani 1 3 d SDU . .
Cl2 Cl 0.6667 0.3333 1.3564(13) 0.025(2) Uani 1 3 d SDU . .
O3 O 0.372(4) 0.676(6) 0.850(3) 0.036(10) Uiso 0.33 1 d PDU . .
O4 O 0.365(3) 0.7975(16) 0.463(4) 0.039(5) Uiso 0.67 1 d PDU B 2
O4' O 0.398(6) 0.8171(14) 0.552(11) 0.059(16) Uiso 0.33 1 d PDU B 1

loop_
_atom_site_aniso_label
_atom_site_aniso_U_11
_atom_site_aniso_U_22
_atom_site_aniso_U_33
_atom_site_aniso_U_23
_atom_site_aniso_U_13
_atom_site_aniso_U_12
Ag1 0.0125(5) 0.0125(5) 0.0214(7) 0.000 0.000 0.0062(2)
S1 0.018(2) 0.021(2) 0.052(3) 0.013(2) 0.001(2) 0.009(2)
S2 0.035(3) 0.046(3) 0.038(3) 0.003(2) 0.000(2) 0.019(3)
C3 0.027(7) 0.074(14) 0.050(10) -0.011(9) 0.003(7) 0.032(8)
C4 0.026(10) 0.089(17) 0.053(11) 0.013(10) 0.002(7) 0.031(11)
Cl1 0.045(4) 0.045(4) 0.035(5) 0.000 0.000 0.023(2)
O1 0.035(7) 0.047(9) 0.081(10) -0.024(8) -0.012(7) 0.030(7)
O2 0.068(12) 0.068(12) 0.042(8) 0.000 0.000 0.034(6)
Cl2 0.016(3) 0.016(3) 0.043(5) 0.000 0.000 0.0078(13)

loop_
_atom_type_symbol
_atom_type_description
_atom_type_scat_dispersion_real
_atom_type_scat_dispersion_imag
_atom_type_scat_source
C C 0.0033 0.0016 'International Tables Vol C Tables 4.2.6.8 and 6.1.1.4'
H H 0.0000 0.0000 'International Tables Vol C Tables 4.2.6.8 and 6.1.1.4'
O O 0.0106 0.0060 'International Tables Vol C Tables 4.2.6.8 and 6.1.1.4'
S S 0.1246 0.1234 'International Tables Vol C Tables 4.2.6.8 and 6.1.1.4'
Cl Cl 0.1484 0.1585 'International Tables Vol C Tables 4.2.6.8 and 6.1.1.4'
Ag Ag -0.8971 1.1015 'International Tables Vol C Tables 4.2.6.8 and 6.1.1.4'

loop_
_geom_angle_atom_site_label_1
_geom_angle_atom_site_label_2
_geom_angle_atom_site_label_3
_geom_angle
_geom_angle_site_symmetry_1
_geom_angle_site_symmetry_3
S1 Ag1 S1 96.49(14) . 2
S1 Ag1 S2 176.1(2) . 2
S1 Ag1 S2 80.1(2) . 3
S1 Ag1 S2 82.1(2) . .
S2 Ag1 S2 101.13(16) 2 .
C1 S1 C4 118.6(14) . 3
C4 S1 C1' 89.2(13) 3 .
C1 S1 Ag1 98.5(9) . .
C4 S1 Ag1 103.7(7) 3 .
C1' S1 Ag1 94.6(10) . .
C2' S2 C3 91.7(12) . .
C2 S2 C3 114.2(18) . .
C2' S2 Ag1 103.3(11) . .
C2 S2 Ag1 102.0(13) . .
C3 S2 Ag1 110.5(7) . .
C2 C1 S1 111(2) . .
C1 C2 S2 112.1(18) . .
C2' C1' S1 113(2) . .
C1' C2' S2 106.6(18) . .
C4 C3 S2 113.9(12) . .
C3 C4 S1 121.8(12) . 2
O1 Cl2 O1 110.7(7) 2_655 .
O1 Cl2 O2 108.2(8) . .
O4 Cl1 O4 102.3(12) . 2_665
O4' Cl1 O4' 118.7(10) . 2_665
O4 Cl1 O3 102.1(18) . 2_665
O4' Cl1 O3 94(3) 3_565 3_565
O4 Cl1 O3 116(3) . .
O4 Cl1 O3 128(2) 2_665 .
O4' Cl1 O3 94(3) . .
O4' Cl1 O3 111(3) 2_665 .
O4' Cl1 O3 85(3) 3_565 .

loop_
_geom_bond_atom_site_label_1
_geom_bond_atom_site_label_2
_geom_bond_distance
_geom_bond_site_symmetry_2
Ag1 S1 2.720(6) .
Ag1 S2 2.569(7) .
S1 C1 1.829(10) .
S1 C4 1.830(10) 3
S1 C1' 1.837(11) .
S2 C2' 1.828(11) .
S2 C2 1.831(11) .
S2 C3 1.831(10) .
C1 C2 1.528(18) .
C1' C2' 1.528(18) .
C3 C4 1.526(17) .
Cl1 O3 1.445(10) .
Cl1 O4 1.443(9) .
Cl1 O4' 1.444(10) .
Cl2 O1 1.444(8) .
Cl2 O2 1.442(10) .
